data_7003735
loop_
_publ_author_name
'Drew, Michael G. B.'
'Nag, Samik'
'Datta, Dipankar'

_publ_section_title
;
 Use of HNO3 as the source of NO to prepare a nitric oxide complex of
 ruthenium
;
_journal_issue 17
_journal_name_full 'Dalton Transactions'
_journal_page_first 2298
_journal_page_last 2302
_journal_paper_doi 10.1039/b719134k
_journal_year 2008
_chemical_formula_sum 'C20 H33 Cl N6 O13 Ru'
_chemical_formula_weight 702.04
_chemical_name_systematic
;
?
;
_space_group_IT_number 61
_symmetry_cell_setting orthorhombic
_symmetry_space_group_name_Hall '-P 2ac 2ab'
_symmetry_space_group_name_H-M 'P b c a'
_atom_sites_solution_hydrogens geom
_atom_sites_solution_primary direct
_atom_sites_solution_secondary difmap
_audit_creation_method SHELXL-97
_cell_angle_alpha 90.00
_cell_angle_beta 90.00
_cell_angle_gamma 90.00
_cell_formula_units_Z 8
_cell_length_a 13.867(17)
_cell_length_b 14.526(17)
_cell_length_c 28.52(3)
_cell_measurement_temperature 293(2)
_cell_volume 5745(11)
_computing_cell_refinement XDS
_computing_data_collection 'XDS (Kabsch, 1988)'
_computing_data_reduction XDS
_computing_molecular_graphics PLATON(Spek,2004)
_computing_structure_refinement 'SHELXL-97 (Sheldrick, 1997)'
_computing_structure_solution 'SHELXS-97 (Sheldrick, 1997)'
_diffrn_ambient_temperature 293(2)
_diffrn_measured_fraction_theta_full 0.921
_diffrn_measured_fraction_theta_max 0.921
_diffrn_measurement_device 'Marresearch Image Plate'
_diffrn_measurement_method '95 frames at 2\^o intervals, counting time 2 min.'
_diffrn_radiation_monochromator graphite
_diffrn_radiation_source 'fine-focus sealed tube'
_diffrn_radiation_type MoK\a
_diffrn_radiation_wavelength 0.71073
_diffrn_reflns_av_R_equivalents 0.1072
_diffrn_reflns_av_sigmaI/netI 0.0880
_diffrn_reflns_limit_h_max 16
_diffrn_reflns_limit_h_min -16
_diffrn_reflns_limit_k_max 17
_diffrn_reflns_limit_k_min -17
_diffrn_reflns_limit_l_max 33
_diffrn_reflns_limit_l_min -34
_diffrn_reflns_number 25511
_diffrn_reflns_theta_full 25.24
_diffrn_reflns_theta_max 25.24
_diffrn_reflns_theta_min 2.05
_exptl_absorpt_coefficient_mu 0.711
_exptl_absorpt_correction_T_max 1.000
_exptl_absorpt_correction_T_min 0.834
_exptl_absorpt_correction_type empirical
_exptl_absorpt_process_details 'Walker et al., Acta Cryst 1983 A39 158'
_exptl_crystal_colour orange
_exptl_crystal_density_diffrn 1.623
_exptl_crystal_density_method 'not measured'
_exptl_crystal_description block
_exptl_crystal_F_000 2880
_exptl_crystal_size_max 0.30
_exptl_crystal_size_mid 0.25
_exptl_crystal_size_min 0.25
_refine_diff_density_max 1.491
_refine_diff_density_min -3.517
_refine_diff_density_rms 0.174
_refine_ls_extinction_method none
_refine_ls_goodness_of_fit_ref 1.144
_refine_ls_hydrogen_treatment constr
_refine_ls_matrix_type full
_refine_ls_number_parameters 378
_refine_ls_number_reflns 4788
_refine_ls_number_restraints 6
_refine_ls_restrained_S_all 1.145
_refine_ls_R_factor_all 0.1488
_refine_ls_R_factor_gt 0.1253
_refine_ls_shift/su_max 0.001
_refine_ls_shift/su_mean 0.004
_refine_ls_structure_factor_coef Fsqd
_refine_ls_weighting_details
;
w=1/[\s^2^(Fo^2^)+(0.0533P)^2^+150.2277P] where P=(Fo^2^+2Fc^2^)/3
;
_refine_ls_weighting_scheme calc
_refine_ls_wR_factor_gt 0.2667
_refine_ls_wR_factor_ref 0.2755
_reflns_number_gt 3717
_reflns_number_total 4788
_reflns_threshold_expression >2sigma(I)
_cod_data_source_file b719134k.txt
_cod_data_source_block 1
_cod_original_cell_volume 5745(12)
_cod_original_sg_symbol_H-M Pbca
_cod_database_code 7003735

loop_
_symmetry_equiv_pos_as_xyz
'x, y, z'
'x+1/2, -y+1/2, -z'
'-x, y+1/2, -z+1/2'
'-x+1/2, -y, z+1/2'
'-x, -y, -z'
'-x-1/2, y-1/2, z'
'x, -y-1/2, z-1/2'
'x-1/2, y, -z-1/2'

loop_
_atom_site_label
_atom_site_type_symbol
_atom_site_fract_x
_atom_site_fract_y
_atom_site_fract_z
_atom_site_U_iso_or_equiv
_atom_site_adp_type
_atom_site_occupancy
_atom_site_symmetry_multiplicity
_atom_site_calc_flag
_atom_site_refinement_flags
_atom_site_disorder_assembly
_atom_site_disorder_group
Ru1 Ru 0.01154(7) 0.19775(9) 0.35594(4) 0.0333(3) Uani 1 1 d . . .
N11 N -0.0292(8) 0.0829(9) 0.3945(4) 0.044(3) Uani 1 1 d . . .
C12 C -0.0492(12) -0.0171(13) 0.3887(6) 0.058(5) Uani 1 1 d . . .
C121 C -0.1275(16) -0.0327(16) 0.3535(8) 0.096(7) Uani 1 1 d . . .
H12A H -0.1844 0.0001 0.3629 0.115 Uiso 1 1 calc R . .
H12B H -0.1417 -0.0973 0.3517 0.115 Uiso 1 1 calc R . .
H12C H -0.1068 -0.0110 0.3233 0.115 Uiso 1 1 calc R . .
C122 C 0.0424(15) -0.0672(14) 0.3768(11) 0.116(10) Uani 1 1 d . . .
H12D H 0.0347 -0.0987 0.3474 0.139 Uiso 1 1 calc R . .
H12E H 0.0567 -0.1111 0.4010 0.139 Uiso 1 1 calc R . .
H12F H 0.0944 -0.0238 0.3743 0.139 Uiso 1 1 calc R . .
C13 C -0.0817(15) -0.0442(14) 0.4382(7) 0.080(6) Uani 1 1 d . . .
H13A H -0.1438 -0.0749 0.4373 0.096 Uiso 1 1 calc R . .
H13B H -0.0350 -0.0848 0.4528 0.096 Uiso 1 1 calc R . .
O14 O -0.0885(8) 0.0456(9) 0.4645(4) 0.064(3) Uani 1 1 d . . .
C15 C -0.0569(11) 0.1115(13) 0.4361(5) 0.052(4) Uani 1 1 d . . .
C16 C -0.0590(11) 0.2125(10) 0.4497(5) 0.044(4) Uani 1 1 d . . .
O161 O -0.0906(9) 0.2330(11) 0.4886(4) 0.085(4) Uani 1 1 d . . .
N17 N -0.0215(8) 0.2655(9) 0.4161(4) 0.044(3) Uani 1 1 d . . .
C18 C -0.0340(13) 0.3642(12) 0.4139(6) 0.060(5) Uani 1 1 d . . .
C181 C -0.0127(15) 0.4153(13) 0.4576(6) 0.073(6) Uani 1 1 d . . .
H18A H -0.0668 0.4107 0.4786 0.087 Uiso 1 1 calc R . .
H18B H -0.0010 0.4789 0.4504 0.087 Uiso 1 1 calc R . .
H18C H 0.0433 0.3895 0.4724 0.087 Uiso 1 1 calc R . .
C182 C -0.1347(12) 0.3864(12) 0.3956(6) 0.061(5) Uani 1 1 d . . .
H18D H -0.1364 0.3777 0.3623 0.073 Uiso 1 1 calc R . .
H18E H -0.1503 0.4492 0.4029 0.073 Uiso 1 1 calc R . .
H18F H -0.1808 0.3463 0.4102 0.073 Uiso 1 1 calc R . .
C19 C 0.0411(10) 0.3929(11) 0.3767(5) 0.046(4) Uani 1 1 d U . .
H19A H 0.0255 0.4544 0.3658 0.056 Uiso 1 1 calc R . .
H19B H 0.1040 0.3956 0.3915 0.056 Uiso 1 1 calc R . .
O20 O 0.0469(7) 0.3318(7) 0.3363(3) 0.049(3) Uani 1 1 d . . .
N31 N 0.1580(7) 0.1729(8) 0.3763(3) 0.033(3) Uani 1 1 d . . .
C32 C 0.2260(10) 0.1811(14) 0.4194(5) 0.057(5) Uani 1 1 d . . .
C321 C 0.1923(18) 0.125(2) 0.4574(8) 0.161(16) Uani 1 1 d . . .
H32A H 0.2355 0.1314 0.4836 0.194 Uiso 1 1 calc R . .
H32B H 0.1897 0.0623 0.4477 0.194 Uiso 1 1 calc R . .
H32C H 0.1290 0.1455 0.4665 0.194 Uiso 1 1 calc R . .
C322 C 0.2327(18) 0.2819(18) 0.4351(8) 0.112(9) Uani 1 1 d . . .
H32D H 0.2478 0.3200 0.4086 0.134 Uiso 1 1 calc R . .
H32E H 0.2824 0.2880 0.4583 0.134 Uiso 1 1 calc R . .
H32F H 0.1721 0.3007 0.4482 0.134 Uiso 1 1 calc R . .
O34 O 0.3048(7) 0.1324(9) 0.3496(4) 0.063(3) Uani 1 1 d . . .
C33 C 0.3218(13) 0.1518(17) 0.3986(5) 0.085(7) Uani 1 1 d . . .
H33A H 0.3690 0.2007 0.4019 0.102 Uiso 1 1 calc R . .
H33B H 0.3458 0.0974 0.4144 0.102 Uiso 1 1 calc R . .
C35 C 0.2120(9) 0.1446(11) 0.3422(5) 0.038(3) Uani 1 1 d . . .
C36 C 0.1679(10) 0.1321(11) 0.2972(5) 0.045(4) Uani 1 1 d . . .
O37 O 0.2171(7) 0.1098(10) 0.2588(3) 0.064(3) Uani 1 1 d . . .
C38 C 0.1446(11) 0.1006(14) 0.2211(5) 0.060(5) Uani 1 1 d . . .
H38A H 0.1409 0.0373 0.2105 0.072 Uiso 1 1 calc R . .
H38B H 0.1616 0.1392 0.1946 0.072 Uiso 1 1 calc R . .
C39 C 0.0464(10) 0.1315(11) 0.2422(5) 0.044(4) Uani 1 1 d . . .
C391 C -0.0275(11) 0.0585(13) 0.2351(6) 0.063(5) Uani 1 1 d . . .
H39A H -0.0863 0.0761 0.2505 0.076 Uiso 1 1 calc R . .
H39B H -0.0046 0.0016 0.2482 0.076 Uiso 1 1 calc R . .
H39C H -0.0392 0.0506 0.2022 0.076 Uiso 1 1 calc R . .
C392 C 0.0166(16) 0.2246(14) 0.2231(6) 0.083(6) Uani 1 1 d . . .
H39D H -0.0055 0.2179 0.1914 0.100 Uiso 1 1 calc R . .
H39E H 0.0708 0.2657 0.2239 0.100 Uiso 1 1 calc R . .
H39F H -0.0345 0.2493 0.2421 0.100 Uiso 1 1 calc R . .
N40 N 0.0753(7) 0.1407(8) 0.2943(3) 0.032(3) Uani 1 1 d . . .
N51 N -0.1031(9) 0.2075(9) 0.3297(4) 0.044(3) Uani 1 1 d . . .
O52 O -0.1720(9) 0.2137(11) 0.3099(4) 0.077(4) Uani 1 1 d . . .
N21 N 0.2634(8) 0.3805(8) 0.2862(5) 0.038(3) Uani 1 1 d . . .
O22 O 0.2481(14) 0.4393(16) 0.3214(7) 0.139(7) Uani 1 1 d . . .
O23 O 0.3267(15) 0.3911(13) 0.2654(8) 0.139(8) Uani 1 1 d . . .
O24 O 0.197(2) 0.3383(17) 0.2839(9) 0.226(16) Uani 1 1 d . . .
Cl6 Cl -0.1442(4) 0.6731(3) 0.41389(18) 0.0679(13) Uani 1 1 d . . .
O61 O -0.0718(13) 0.6238(12) 0.3898(6) 0.118(6) Uani 1 1 d . . .
O62 O -0.2295(16) 0.661(2) 0.3934(8) 0.189(12) Uani 1 1 d . . .
O63 O -0.1585(19) 0.632(2) 0.4536(8) 0.220(15) Uani 1 1 d . . .
O65 O -0.118(3) 0.7519(17) 0.421(2) 0.40(3) Uani 1 1 d . . .

loop_
_atom_site_aniso_label
_atom_site_aniso_U_11
_atom_site_aniso_U_22
_atom_site_aniso_U_33
_atom_site_aniso_U_23
_atom_site_aniso_U_13
_atom_site_aniso_U_12
Ru1 0.0260(5) 0.0469(6) 0.0271(5) -0.0018(6) 0.0003(5) -0.0015(5)
N11 0.035(6) 0.056(8) 0.040(7) -0.011(6) 0.006(5) -0.011(6)
C12 0.044(9) 0.074(13) 0.055(10) 0.028(9) 0.011(8) 0.012(9)
C121 0.109(17) 0.089(16) 0.091(16) -0.024(14) 0.002(14) -0.036(14)
C122 0.079(15) 0.041(11) 0.23(3) -0.022(16) 0.027(17) 0.008(10)
C13 0.085(14) 0.070(14) 0.085(14) 0.022(12) -0.016(12) -0.045(11)
O14 0.053(7) 0.088(9) 0.051(7) 0.012(7) 0.011(6) -0.017(7)
C15 0.038(8) 0.091(13) 0.028(7) 0.006(8) 0.005(6) -0.014(9)
C16 0.051(9) 0.042(10) 0.038(8) -0.008(7) 0.006(7) 0.001(7)
O161 0.082(9) 0.128(13) 0.044(7) -0.018(7) 0.026(7) -0.021(8)
N17 0.026(6) 0.061(8) 0.045(7) -0.003(6) -0.011(5) -0.011(6)
C18 0.064(11) 0.052(11) 0.063(11) -0.011(9) 0.011(9) 0.011(9)
C181 0.096(14) 0.063(12) 0.059(11) -0.028(9) -0.002(11) -0.027(11)
C182 0.056(10) 0.056(11) 0.070(12) -0.007(9) -0.004(9) 0.006(9)
C19 0.048(7) 0.058(8) 0.033(6) 0.019(6) -0.026(6) 0.010(6)
O20 0.057(6) 0.052(7) 0.038(5) 0.002(5) -0.002(5) -0.011(5)
N31 0.031(6) 0.046(7) 0.021(5) 0.003(5) -0.003(5) 0.000(5)
C32 0.039(8) 0.102(16) 0.029(8) 0.003(9) -0.006(6) 0.004(9)
C321 0.085(17) 0.30(4) 0.100(19) 0.12(2) -0.049(15) -0.05(2)
C322 0.108(18) 0.13(2) 0.102(17) -0.026(17) -0.061(15) 0.004(16)
O34 0.036(6) 0.100(10) 0.052(7) -0.012(7) 0.000(5) 0.009(6)
C33 0.062(11) 0.16(2) 0.032(9) -0.028(11) -0.019(8) 0.023(13)
C35 0.022(6) 0.060(10) 0.031(7) 0.007(7) -0.002(5) 0.000(6)
C36 0.032(8) 0.068(11) 0.036(8) 0.009(8) 0.004(6) 0.007(7)
O37 0.038(6) 0.122(11) 0.033(6) -0.007(6) 0.005(5) 0.014(6)
C38 0.048(9) 0.098(14) 0.033(8) -0.007(9) 0.004(7) -0.007(9)
C39 0.038(8) 0.069(11) 0.026(7) -0.004(7) -0.006(6) 0.005(7)
C391 0.052(10) 0.092(14) 0.045(9) -0.026(9) -0.003(8) 0.004(10)
C392 0.113(17) 0.094(16) 0.043(10) 0.011(10) -0.012(11) 0.018(13)
N40 0.031(6) 0.044(7) 0.021(5) 0.001(5) -0.002(4) 0.001(5)
N51 0.044(7) 0.052(8) 0.035(7) -0.014(6) 0.010(6) 0.004(6)
O52 0.057(7) 0.116(12) 0.058(8) -0.014(8) -0.006(6) -0.006(8)
N21 0.018(6) 0.031(7) 0.065(9) 0.009(6) 0.011(6) -0.012(5)
O22 0.095(12) 0.18(2) 0.142(16) -0.012(16) 0.013(13) -0.006(13)
O23 0.117(15) 0.097(13) 0.20(2) 0.027(14) 0.031(15) 0.006(12)
O24 0.30(3) 0.19(2) 0.19(2) -0.096(19) 0.15(2) -0.15(2)
Cl6 0.082(3) 0.065(3) 0.057(3) -0.005(2) -0.010(2) 0.008(2)
O61 0.119(14) 0.102(13) 0.133(14) 0.007(11) 0.025(12) 0.026(11)
O62 0.133(18) 0.28(3) 0.157(19) -0.08(2) -0.069(15) 0.034(18)
O63 0.19(2) 0.35(4) 0.120(18) 0.03(2) 0.045(17) 0.11(3)
O65 0.37(5) 0.080(16) 0.73(9) -0.12(3) 0.20(5) -0.14(2)

loop_
_atom_type_symbol
_atom_type_description
_atom_type_scat_dispersion_real
_atom_type_scat_dispersion_imag
_atom_type_scat_source
C C 0.0033 0.0016 'International Tables Vol C Tables 4.2.6.8 and 6.1.1.4'
H H 0.0000 0.0000 'International Tables Vol C Tables 4.2.6.8 and 6.1.1.4'
N N 0.0061 0.0033 'International Tables Vol C Tables 4.2.6.8 and 6.1.1.4'
O O 0.0106 0.0060 'International Tables Vol C Tables 4.2.6.8 and 6.1.1.4'
Ru Ru -1.2594 0.8363 'International Tables Vol C Tables 4.2.6.8 and 6.1.1.4'
Cl Cl 0.1484 0.1585 'International Tables Vol C Tables 4.2.6.8 and 6.1.1.4'

loop_
_geom_angle_atom_site_label_1
_geom_angle_atom_site_label_2
_geom_angle_atom_site_label_3
_geom_angle
_geom_angle_site_symmetry_1
_geom_angle_site_symmetry_3
_geom_angle_publ_flag
N51 Ru1 N17 96.7(5) . . ?
N51 Ru1 N11 92.5(5) . . ?
N17 Ru1 N11 83.2(5) . . ?
N51 Ru1 O20 91.3(5) . . ?
N17 Ru1 O20 80.1(5) . . ?
N11 Ru1 O20 163.1(4) . . ?
N51 Ru1 N40 93.1(4) . . ?
N17 Ru1 N40 167.8(4) . . ?
N11 Ru1 N40 103.7(4) . . ?
O20 Ru1 N40 92.5(4) . . ?
N51 Ru1 N31 169.4(5) . . ?
N17 Ru1 N31 93.8(4) . . ?
N11 Ru1 N31 88.8(4) . . ?
O20 Ru1 N31 90.4(4) . . ?
N40 Ru1 N31 76.4(4) . . ?
C15 N11 C12 110.8(13) . . ?
C15 N11 Ru1 107.6(11) . . ?
C12 N11 Ru1 140.9(10) . . ?
N11 C12 C121 111.0(14) . . ?
N11 C12 C122 109.9(14) . . ?
C121 C12 C122 112.9(19) . . ?
N11 C12 C13 101.7(14) . . ?
C121 C12 C13 111.4(16) . . ?
C122 C12 C13 109.4(17) . . ?
O14 C13 C12 104.8(14) . . ?
C15 O14 C13 107.4(12) . . ?
N11 C15 O14 114.7(16) . . ?
N11 C15 C16 122.8(14) . . ?
O14 C15 C16 122.3(13) . . ?
O161 C16 N17 130.3(16) . . ?
O161 C16 C15 118.1(15) . . ?
N17 C16 C15 111.5(12) . . ?
C16 N17 C18 123.8(14) . . ?
C16 N17 Ru1 114.5(10) . . ?
C18 N17 Ru1 118.1(11) . . ?
N17 C18 C181 115.9(16) . . ?
N17 C18 C182 109.5(14) . . ?
C181 C18 C182 111.3(15) . . ?
N17 C18 C19 102.5(13) . . ?
C181 C18 C19 108.0(15) . . ?
C182 C18 C19 109.0(14) . . ?
O20 C19 C18 114.6(13) . . ?
C19 O20 Ru1 110.1(8) . . ?
C35 N31 C32 105.5(10) . . ?
C35 N31 Ru1 113.5(8) . . ?
C32 N31 Ru1 140.9(9) . . ?
C321 C32 C33 115(2) . . ?
C321 C32 C322 110(2) . . ?
C33 C32 C322 109.3(18) . . ?
C321 C32 N31 111.0(15) . . ?
C33 C32 N31 101.5(11) . . ?
C322 C32 N31 109.9(14) . . ?
C35 O34 C33 106.7(12) . . ?
O34 C33 C32 106.9(13) . . ?
N31 C35 O34 119.2(12) . . ?
N31 C35 C36 117.8(12) . . ?
O34 C35 C36 122.9(13) . . ?
N40 C36 O37 118.8(13) . . ?
N40 C36 C35 117.9(12) . . ?
O37 C36 C35 123.3(12) . . ?
C36 O37 C38 105.8(11) . . ?
O37 C38 C39 106.7(11) . . ?
C391 C39 C392 113.6(14) . . ?
C391 C39 N40 111.7(12) . . ?
C392 C39 N40 109.8(13) . . ?
C391 C39 C38 110.2(14) . . ?
C392 C39 C38 110.9(15) . . ?
N40 C39 C38 99.9(10) . . ?
C36 N40 C39 108.0(11) . . ?
C36 N40 Ru1 113.4(9) . . ?
C39 N40 Ru1 135.9(8) . . ?
O52 N51 Ru1 174.7(11) . . ?
O23 N21 O24 137(2) . . ?
O23 N21 O22 117.0(18) . . ?
O24 N21 O22 105.6(17) . . ?
O65 Cl6 O63 109(3) . . ?
O65 Cl6 O62 118(3) . . ?
O63 Cl6 O62 100.8(18) . . ?
O65 Cl6 O61 110(2) . . ?
O63 Cl6 O61 107.6(14) . . ?
O62 Cl6 O61 110.5(13) . . ?

loop_
_geom_bond_atom_site_label_1
_geom_bond_atom_site_label_2
_geom_bond_distance
_geom_bond_site_symmetry_2
_geom_bond_publ_flag
Ru1 N51 1.764(13) . ?
Ru1 N17 2.030(13) . ?
Ru1 N11 2.075(13) . ?
Ru1 O20 2.084(10) . ?
Ru1 N40 2.135(10) . ?
Ru1 N31 2.143(10) . ?
N11 C15 1.315(18) . ?
N11 C12 1.49(2) . ?
C12 C121 1.50(3) . ?
C12 C122 1.50(2) . ?
C12 C13 1.53(2) . ?
C13 O14 1.51(2) . ?
O14 C15 1.329(18) . ?
C15 C16 1.52(2) . ?
C16 O161 1.230(17) . ?
C16 N17 1.335(18) . ?
N17 C18 1.44(2) . ?
C18 C181 1.48(2) . ?
C18 C182 1.53(2) . ?
C18 C19 1.54(2) . ?
C19 O20 1.458(18) . ?
N31 C35 1.293(16) . ?
N31 C32 1.554(17) . ?
C32 C321 1.43(3) . ?
C32 C33 1.52(2) . ?
C32 C322 1.53(3) . ?
O34 C35 1.317(15) . ?
O34 C33 1.445(18) . ?
C35 C36 1.434(19) . ?
C36 N40 1.293(17) . ?
C36 O37 1.330(16) . ?
O37 C38 1.479(17) . ?
C38 C39 1.55(2) . ?
C39 C391 1.49(2) . ?
C39 C392 1.52(2) . ?
C39 N40 1.545(16) . ?
N51 O52 1.112(15) . ?
N21 O23 1.07(2) . ?
N21 O24 1.10(2) . ?
N21 O22 1.34(2) . ?
Cl6 O65 1.22(2) . ?
Cl6 O63 1.30(3) . ?
Cl6 O62 1.33(2) . ?
Cl6 O61 1.412(17) . ?
